data_4311494
loop_
_publ_author_name
'Sujit K. Ghosh'
'G. Savitha'
'Parimal K. Bharadwaj'

_publ_section_title
;
 Reactivity of Pyridine-2,4,6-tricarboxylic Acid toward Zn(II) Salts under
 Different Reaction Conditions
;
_journal_name_full 'Inorganic Chemistry'
_journal_page_first 5495
_journal_page_last 5497
_journal_paper_doi 10.1021/ic049490c
_journal_volume 43
_journal_year 2004
_chemical_formula_moiety 'C12 H12 N2 O5 Zn'
_chemical_formula_sum 'C12 H12 N2 O5 Zn'
_chemical_formula_weight 329.61
_chemical_name_systematic
;
 ?
;
_space_group_IT_number 14
_symmetry_cell_setting monoclinic
_symmetry_space_group_name_Hall '-P 2ybc'
_symmetry_space_group_name_H-M 'P 1 21/c 1'
_atom_sites_solution_hydrogens geom
_atom_sites_solution_primary direct
_atom_sites_solution_secondary difmap
_audit_creation_method SHELXL-97
_cell_angle_alpha 90.000
_cell_angle_beta 91.806(5)
_cell_angle_gamma 90.000
_cell_formula_units_Z 4
_cell_length_a 9.444(2)
_cell_length_b 8.827(2)
_cell_length_c 15.397(3)
_cell_measurement_reflns_used 999
_cell_measurement_temperature 100
_cell_measurement_theta_max 28.23
_cell_measurement_theta_min 2.04
_cell_volume 1282.9(5)
_computing_cell_refinement 'SAINT 6.45 ( Bruker, 2003)'
_computing_data_collection 'SMART 5.628 (Bruker, 2003)'
_computing_data_reduction 'SAINT 6.45  (Bruker, 2003)'
_computing_molecular_graphics 'Diamond 2.1'
_computing_structure_refinement 'SHELXL-97 (Sheldrick, 1997)'
_computing_structure_solution SIR-97
_diffrn_ambient_temperature 100
_diffrn_measured_fraction_theta_full 0.984
_diffrn_measured_fraction_theta_max 0.984
_diffrn_measurement_device_type 'Bruker SMART APEX'
_diffrn_measurement_method /w-scans
_diffrn_radiation_monochromator graphite
_diffrn_radiation_source 'fine-focus sealed tube'
_diffrn_radiation_type MoK\a
_diffrn_radiation_wavelength 0.71069
_diffrn_reflns_av_R_equivalents 0.0330
_diffrn_reflns_av_sigmaI/netI 0.0418
_diffrn_reflns_limit_h_max 12
_diffrn_reflns_limit_h_min -12
_diffrn_reflns_limit_k_max 11
_diffrn_reflns_limit_k_min -11
_diffrn_reflns_limit_l_max 15
_diffrn_reflns_limit_l_min -20
_diffrn_reflns_number 8324
_diffrn_reflns_theta_full 28.30
_diffrn_reflns_theta_max 28.30
_diffrn_reflns_theta_min 2.16
_diffrn_standards_decay_% <0.05
_exptl_absorpt_coefficient_mu 1.935
_exptl_crystal_colour colorless
_exptl_crystal_density_diffrn 1.707
_exptl_crystal_density_method 'not measured'
_exptl_crystal_description 'rectangular parallelopipeds'
_exptl_crystal_F_000 672
_exptl_crystal_size_max o.17
_exptl_crystal_size_mid 0.15
_exptl_crystal_size_min 0.11
_refine_diff_density_max 1.483
_refine_diff_density_min -0.825
_refine_diff_density_rms 0.132
_refine_ls_extinction_method none
_refine_ls_goodness_of_fit_ref 1.068
_refine_ls_hydrogen_treatment mixed
_refine_ls_matrix_type full
_refine_ls_number_parameters 181
_refine_ls_number_reflns 3144
_refine_ls_number_restraints 0
_refine_ls_restrained_S_all 1.068
_refine_ls_R_factor_all 0.0615
_refine_ls_R_factor_gt 0.0518
_refine_ls_shift/su_max 0.105
_refine_ls_shift/su_mean 0.006
_refine_ls_structure_factor_coef Fsqd
_refine_ls_weighting_details 'calc w=1/[\s^2^(Fo^2^)+(0.0707P)^2^+2.4253P] where P=(Fo^2^+2Fc^2^)/3'
_refine_ls_weighting_scheme calc
_refine_ls_wR_factor_gt 0.1290
_refine_ls_wR_factor_ref 0.1342
_reflns_number_gt 2683
_reflns_number_total 3144
_reflns_threshold_expression >2sigma(I)
_cod_data_source_file ic049490csi20040709_100307_2.cif
_cod_data_source_block compound2
_cod_depositor_comments
;
The following automatic conversions were performed:
'_symmetry_cell_setting' value 'Monoclinic' changed to 'monoclinic'
according to '/home/adriana/struct/CIF-dictionaries/cif_core.dic'
dictionary named 'cif_core.dic' version 2.4.1 from 2010-06-29.

Automatic conversion script
Id: cif_fix_enum 1555 2011-01-17 13:19:09Z saulius 

The following automatic conversions were performed:

'_cell_measurement_temperature' value '100K' was changed to '100' -
the value should be numeric and without a unit
designator.

'_diffrn_ambient_temperature' value '100K' was changed
to '100' - the value should be numeric and without a unit designator.

Automatic conversion script
Id: cif_fix_values 1569 2011-02-09 13:29:24Z adriana 
;
_cod_original_cell_volume 1282.9(11)
_cod_database_code 4311494

loop_
_symmetry_equiv_pos_as_xyz
'x, y, z'
'-x, y+1/2, -z+1/2'
'-x, -y, -z'
'x, -y-1/2, z-1/2'

loop_
_atom_site_label
_atom_site_type_symbol
_atom_site_fract_x
_atom_site_fract_y
_atom_site_fract_z
_atom_site_U_iso_or_equiv
_atom_site_adp_type
_atom_site_occupancy
_atom_site_symmetry_multiplicity
_atom_site_calc_flag
_atom_site_refinement_flags
_atom_site_disorder_assembly
_atom_site_disorder_group
Zn1 Zn 0.75438(4) 0.08271(4) 0.07703(3) 0.01546(14) Uani 1 1 d . . .
O1 O 0.9379(2) 0.1785(3) 0.03002(16) 0.0176(5) Uani 1 1 d . . .
O2 O 0.6419(3) 0.0968(3) -0.04521(16) 0.0179(5) Uani 1 1 d . . .
O3 O 0.5668(2) -0.0306(3) 0.10587(15) 0.0165(5) Uani 1 1 d . . .
O4 O 0.8605(3) -0.1150(3) 0.03335(17) 0.0182(5) Uani 1 1 d . . .
OW1 O 0.804(3) 0.482(2) 0.3194(13) 0.385(11) Uani 1 1 d . . .
N1 N 0.8250(3) 0.0350(3) 0.2073(2) 0.0183(6) Uani 1 1 d . . .
N2 N 0.6779(3) 0.3052(3) 0.10619(19) 0.0173(6) Uani 1 1 d . . .
C1 C 0.8865(6) 0.1350(5) 0.2590(3) 0.0439(13) Uani 1 1 d . . .
H1 H 0.8985 0.2331 0.2385 0.053 Uiso 1 1 calc R . .
C2 C 0.9346(9) 0.1010(6) 0.3430(3) 0.067(2) Uani 1 1 d . . .
H2 H 0.9795 0.1749 0.3769 0.080 Uiso 1 1 calc R . .
C3 C 0.9158(5) -0.0402(5) 0.3753(3) 0.0381(11) Uani 1 1 d . . .
H3 H 0.9468 -0.0651 0.4314 0.046 Uiso 1 1 calc R . .
C4 C 0.8491(5) -0.1456(6) 0.3222(4) 0.0496(14) Uani 1 1 d . . .
H4 H 0.8333 -0.2436 0.3419 0.060 Uiso 1 1 calc R . .
C5 C 0.8063(6) -0.1033(6) 0.2395(4) 0.0515(16) Uani 1 1 d . . .
H5 H 0.7617 -0.1753 0.2041 0.062 Uiso 1 1 calc R . .
C6 C 0.5994(6) 0.3355(5) 0.1739(3) 0.0539(16) Uani 1 1 d . . .
H6 H 0.5806 0.2576 0.2125 0.065 Uiso 1 1 calc R . .
C7 C 0.5440(7) 0.4777(6) 0.1898(3) 0.0582(18) Uani 1 1 d . . .
H7 H 0.4899 0.4942 0.2383 0.070 Uiso 1 1 calc R . .
C8 C 0.5694(4) 0.5937(4) 0.1334(3) 0.0243(8) Uani 1 1 d . . .
H8 H 0.5320 0.6898 0.1420 0.029 Uiso 1 1 calc R . .
C9 C 0.6517(5) 0.5634(4) 0.0640(3) 0.0315(9) Uani 1 1 d . . .
H9 H 0.6733 0.6399 0.0251 0.038 Uiso 1 1 calc R . .
C10 C 0.7026(5) 0.4187(4) 0.0521(3) 0.0287(9) Uani 1 1 d . . .
H10 H 0.7568 0.3997 0.0039 0.034 Uiso 1 1 calc R . .
C11 C 0.4778(3) -0.0366(4) 0.0437(2) 0.0140(6) Uani 1 1 d . . .
C12 C 0.9776(4) -0.0849(4) 0.0007(2) 0.0158(6) Uani 1 1 d . . .

loop_
_atom_site_aniso_label
_atom_site_aniso_U_11
_atom_site_aniso_U_22
_atom_site_aniso_U_33
_atom_site_aniso_U_23
_atom_site_aniso_U_13
_atom_site_aniso_U_12
Zn1 0.0141(2) 0.0129(2) 0.0193(2) 0.00025(15) 0.00045(14) 0.00013(14)
O1 0.0175(11) 0.0134(11) 0.0219(13) -0.0026(9) 0.0007(9) 0.0001(9)
O2 0.0156(11) 0.0167(12) 0.0215(13) 0.0012(9) 0.0003(9) -0.0013(9)
O3 0.0168(11) 0.0173(12) 0.0152(12) 0.0021(9) -0.0011(9) -0.0007(9)
O4 0.0165(11) 0.0130(12) 0.0251(13) 0.0007(9) 0.0014(9) -0.0003(9)
OW1 0.50(3) 0.31(2) 0.35(3) -0.001(18) 0.06(2) 0.03(2)
N1 0.0178(14) 0.0159(14) 0.0212(15) 0.0010(11) 0.0010(11) 0.0012(11)
N2 0.0178(13) 0.0153(14) 0.0189(14) 0.0033(11) 0.0025(11) -0.0002(11)
C1 0.084(4) 0.020(2) 0.027(2) -0.0016(17) -0.015(2) -0.003(2)
C2 0.141(6) 0.027(3) 0.029(3) -0.011(2) -0.034(3) 0.009(3)
C3 0.054(3) 0.041(3) 0.019(2) 0.0041(18) 0.0015(18) 0.026(2)
C4 0.047(3) 0.045(3) 0.056(3) 0.032(3) -0.018(2) -0.007(2)
C5 0.053(3) 0.034(3) 0.065(4) 0.024(2) -0.037(3) -0.020(2)
C6 0.088(4) 0.028(2) 0.050(3) 0.022(2) 0.050(3) 0.025(3)
C7 0.103(5) 0.032(3) 0.043(3) 0.016(2) 0.051(3) 0.035(3)
C8 0.033(2) 0.0149(17) 0.0251(19) -0.0014(14) 0.0017(15) 0.0046(14)
C9 0.043(2) 0.0177(19) 0.034(2) 0.0086(16) 0.0122(18) 0.0030(16)
C10 0.039(2) 0.0214(19) 0.026(2) 0.0047(16) 0.0138(17) 0.0065(16)
C11 0.0159(15) 0.0092(14) 0.0169(16) 0.0002(12) 0.0033(12) 0.0046(11)
C12 0.0174(15) 0.0128(15) 0.0169(16) -0.0009(12) -0.0037(12) -0.0010(12)

loop_
_atom_type_symbol
_atom_type_description
_atom_type_scat_dispersion_real
_atom_type_scat_dispersion_imag
_atom_type_scat_source
C C 0.0033 0.0016 'International Tables Vol C Tables 4.2.6.8 and 6.1.1.4'
H H 0.0000 0.0000 'International Tables Vol C Tables 4.2.6.8 and 6.1.1.4'
N N 0.0061 0.0033 'International Tables Vol C Tables 4.2.6.8 and 6.1.1.4'
O O 0.0106 0.0060 'International Tables Vol C Tables 4.2.6.8 and 6.1.1.4'
Zn Zn 0.2839 1.4301 'International Tables Vol C Tables 4.2.6.8 and 6.1.1.4'

loop_
_geom_angle_atom_site_label_1
_geom_angle_atom_site_label_2
_geom_angle_atom_site_label_3
_geom_angle
_geom_angle_site_symmetry_1
_geom_angle_site_symmetry_3
_geom_angle_publ_flag
O1 Zn1 O3 171.20(9) . . ?
O1 Zn1 O4 79.51(10) . . ?
O3 Zn1 O4 94.88(10) . . ?
O1 Zn1 O2 93.81(10) . . ?
O3 Zn1 O2 79.29(9) . . ?
O4 Zn1 O2 89.73(10) . . ?
O1 Zn1 N1 99.68(11) . . ?
O3 Zn1 N1 87.01(10) . . ?
O4 Zn1 N1 89.94(11) . . ?
O2 Zn1 N1 166.21(10) . . ?
O1 Zn1 N2 89.45(11) . . ?
O3 Zn1 N2 95.74(11) . . ?
O4 Zn1 N2 168.63(10) . . ?
O2 Zn1 N2 88.26(10) . . ?
N1 Zn1 N2 94.66(11) . . ?
C12 O1 Zn1 114.3(2) 3_755 . ?
C11 O2 Zn1 112.6(2) 3_655 . ?
C11 O3 Zn1 114.2(2) . . ?
C12 O4 Zn1 112.4(2) . . ?
C1 N1 C5 117.0(4) . . ?
C1 N1 Zn1 123.8(3) . . ?
C5 N1 Zn1 119.3(3) . . ?
C6 N2 C10 117.1(3) . . ?
C6 N2 Zn1 123.4(3) . . ?
C10 N2 Zn1 119.5(2) . . ?
N1 C1 C2 122.9(4) . . ?
C3 C2 C1 119.8(5) . . ?
C2 C3 C4 117.7(4) . . ?
C5 C4 C3 118.8(5) . . ?
N1 C5 C4 123.7(5) . . ?
N2 C6 C7 123.1(4) . . ?
C8 C7 C6 119.4(4) . . ?
C9 C8 C7 117.7(4) . . ?
C8 C9 C10 119.7(4) . . ?
N2 C10 C9 123.1(4) . . ?
O2 C11 O3 126.1(3) 3_655 . ?
O2 C11 C11 117.3(4) 3_655 3_655 ?
O3 C11 C11 116.7(3) . 3_655 ?
O1 C12 O4 126.2(3) 3_755 . ?
O1 C12 C12 116.9(4) 3_755 3_755 ?
O4 C12 C12 116.9(4) . 3_755 ?

loop_
_geom_bond_atom_site_label_1
_geom_bond_atom_site_label_2
_geom_bond_distance
_geom_bond_site_symmetry_2
_geom_bond_publ_flag
Zn1 O1 2.079(2) . ?
Zn1 O3 2.094(3) . ?
Zn1 O4 2.131(3) . ?
Zn1 O2 2.135(3) . ?
Zn1 N1 2.136(3) . ?
Zn1 N2 2.145(3) . ?
O1 C12 1.253(4) 3_755 ?
O2 C11 1.250(4) 3_655 ?
O3 C11 1.254(4) . ?
O4 C12 1.258(4) . ?
N1 C1 1.312(5) . ?
N1 C5 1.331(5) . ?
N2 C6 1.325(5) . ?
N2 C10 1.329(5) . ?
C1 C2 1.390(7) . ?
C2 C3 1.356(7) . ?
C3 C4 1.378(7) . ?
C4 C5 1.375(7) . ?
C6 C7 1.385(6) . ?
C7 C8 1.368(6) . ?
C8 C9 1.367(6) . ?
C9 C10 1.379(5) . ?
C11 O2 1.250(4) 3_655 ?
C11 C11 1.563(6) 3_655 ?
C12 O1 1.253(4) 3_755 ?
C12 C12 1.557(6) 3_755 ?
